data_4038425
loop_
_publ_author_name
'Patel, Om P. S.'
'Jaspal, Sonam'
'Shinde, Vikki N.'
'Nandwana, Nitesh Kumar'
'Rangan, Krishnan'
'Kumar, Anil'

_publ_section_title
;
 PIDA-Mediated 1,2-ipso-Migration in Mannich Bases of
 Imidazo[1,2-a]pyridines: Preparation of N-Acetoxymethyl/
 Alkoxymethyl-N-arylimidazo[1,2-a]pyridine-3-amines.
;
_journal_name_full 'The Journal of organic chemistry'
_journal_paper_doi 10.1021/acs.joc.0c00674
_journal_year 2020
_chemical_formula_moiety 'C20 H17 N3 O'
_chemical_formula_sum 'C20 H17 N3 O'
_chemical_formula_weight 315.36
_space_group_crystal_system monoclinic
_space_group_IT_number 14
_space_group_name_Hall '-P 2ybc'
_space_group_name_H-M_alt 'P 1 21/c 1'
_atom_sites_solution_hydrogens geom
_atom_sites_solution_primary dual
_audit_creation_date 2020-02-04
_audit_creation_method
;
Olex2 1.2
(compiled 2018.05.29 svn.r3508 for OlexSys, GUI svn.r5506)
;
_cell_angle_alpha 90
_cell_angle_beta 98.6840(10)
_cell_angle_gamma 90
_cell_formula_units_Z 8
_cell_length_a 13.0780(2)
_cell_length_b 17.8116(2)
_cell_length_c 13.6505(2)
_cell_measurement_reflns_used 10135
_cell_measurement_temperature 93(2)
_cell_measurement_theta_max 79.5460
_cell_measurement_theta_min 4.1590
_cell_volume 3143.30(8)
_computing_cell_refinement 'CrysAlisPro 1.171.39.20a (Rigaku OD, 2015)'
_computing_data_collection 'CrysAlisPro 1.171.39.20a (Rigaku OD, 2015)'
_computing_data_reduction 'CrysAlisPro 1.171.39.20a (Rigaku OD, 2015)'
_computing_molecular_graphics 'Olex2 (Dolomanov et al., 2009)'
_computing_publication_material 'Olex2 (Dolomanov et al., 2009)'
_computing_structure_refinement 'ShelXL (Sheldrick, 2015)'
_computing_structure_solution 'ShelXT (Sheldrick, 2015)'
_diffrn_ambient_temperature 93(2)
_diffrn_detector 'CCD plate'
_diffrn_measured_fraction_theta_full 0.998
_diffrn_measured_fraction_theta_max 0.973
_diffrn_measurement_details
;
List of Runs (angles in degrees, time in seconds):

  # Type    Start    End  Width  t~exp~   \w     \q     \k     \f   Frames
--------------------------------------------------------------------------
  1  \w    -23.00   5.00   0.50    2.14    --    0.00 -77.00-180.00   56
  2  \w    -57.00  19.00   0.50    2.14    --    0.00 -37.00-180.00  152
  3  \w    -87.00 -61.00   0.50    2.14    --    0.00 -37.00 -90.00   52
  4  \w    -88.00 -37.00   0.50    2.14    --    0.00 -77.00-180.00  102
  5  \w    -13.00  13.00   0.50    2.14    --    0.00  37.00   0.00   52
  6  \w    -33.00   9.00   0.50    2.14    --    0.00 -37.00 -90.00   84
  7  \w     27.00 113.00   0.50    8.58    --  107.20 -82.00 -30.00  172
  8  \w     44.00 131.00   0.50    8.58    --  107.20 -61.00  30.00  174
  9  \w     54.00 136.00   0.50    8.58    --  107.20 -82.00  30.00  164
 10  \w    142.00 197.00   0.50    8.58    --  107.20  45.00-180.00  110
 11  \w     31.00  57.00   0.50    8.58    --  107.20 -82.00  90.00   52
 12  \w     87.00 112.00   0.50    8.58    --  107.20 -82.00  90.00   50
 13  \w     88.00 123.00   0.50    8.58    --  107.20  45.00-180.00   70
 14  \w     83.00 181.00   0.50    8.58    --  107.20  61.00 150.00  196
 15  \w     71.00 111.00   0.50    8.58    --  107.20 -82.00 -60.00   80
 16  \w    133.00 189.00   0.50    8.58    --  107.20  30.00-120.00  112
 17  \w     23.00  49.00   0.50    8.58    --  107.20 -82.00  30.00   52
 18  \w     18.00 134.00   0.50    8.58    --  107.20 -15.00-180.00  232
;
_diffrn_measurement_device 'four-circle diffractometer'
_diffrn_measurement_device_type 'XtaLAB Pro: Kappa dual home/near'
_diffrn_measurement_method '\w scans'
_diffrn_orient_matrix_type 'CrysAlisPro convention (1999,Acta A55,543-557)'
_diffrn_orient_matrix_UB_11 -0.0877175000
_diffrn_orient_matrix_UB_12 -0.0193964000
_diffrn_orient_matrix_UB_13 -0.0846967000
_diffrn_orient_matrix_UB_21 0.0184002000
_diffrn_orient_matrix_UB_22 -0.0842346000
_diffrn_orient_matrix_UB_23 0.0215657000
_diffrn_orient_matrix_UB_31 -0.0786771000
_diffrn_orient_matrix_UB_32 0.0021486000
_diffrn_orient_matrix_UB_33 0.0733641000
_diffrn_radiation_monochromator graphite
_diffrn_radiation_probe x-ray
_diffrn_radiation_type CuK\a
_diffrn_radiation_wavelength 1.54184
_diffrn_reflns_av_R_equivalents 0.0353
_diffrn_reflns_av_unetI/netI 0.0361
_diffrn_reflns_Laue_measured_fraction_full 0.998
_diffrn_reflns_Laue_measured_fraction_max 0.973
_diffrn_reflns_limit_h_max 10
_diffrn_reflns_limit_h_min -16
_diffrn_reflns_limit_k_max 22
_diffrn_reflns_limit_k_min -22
_diffrn_reflns_limit_l_max 17
_diffrn_reflns_limit_l_min -16
_diffrn_reflns_number 22372
_diffrn_reflns_point_group_measured_fraction_full 0.998
_diffrn_reflns_point_group_measured_fraction_max 0.973
_diffrn_reflns_theta_full 67.684
_diffrn_reflns_theta_max 79.793
_diffrn_reflns_theta_min 4.110
_diffrn_source 'fine-focus sealed X-ray tube'
_diffrn_source_type 'Enhance (Cu) X-ray Source'
_exptl_absorpt_coefficient_mu 0.670
_exptl_absorpt_correction_T_max 1.00000
_exptl_absorpt_correction_T_min 0.79185
_exptl_absorpt_correction_type multi-scan
_exptl_absorpt_process_details
;
CrysAlisPro 1.171.39.20a (Rigaku Oxford Diffraction, 2015)
Empirical absorption correction using spherical harmonics,
 implemented in SCALE3 ABSPACK scaling algorithm.
;
_exptl_crystal_colour Yellow
_exptl_crystal_density_diffrn 1.333
_exptl_crystal_description Needle
_exptl_crystal_F_000 1328
_exptl_crystal_size_max 0.2
_exptl_crystal_size_mid 0.08
_exptl_crystal_size_min 0.05
_refine_diff_density_max 0.552
_refine_diff_density_min -0.293
_refine_diff_density_rms 0.050
_refine_ls_extinction_method none
_refine_ls_goodness_of_fit_ref 1.054
_refine_ls_hydrogen_treatment constr
_refine_ls_matrix_type full
_refine_ls_number_parameters 435
_refine_ls_number_reflns 6664
_refine_ls_number_restraints 0
_refine_ls_restrained_S_all 1.054
_refine_ls_R_factor_all 0.0545
_refine_ls_R_factor_gt 0.0484
_refine_ls_shift/su_max 0.000
_refine_ls_shift/su_mean 0.000
_refine_ls_structure_factor_coef Fsqd
_refine_ls_weighting_details 'w=1/[\s^2^(Fo^2^)+(0.0386P)^2^+2.4710P] where P=(Fo^2^+2Fc^2^)/3'
_refine_ls_weighting_scheme calc
_refine_ls_wR_factor_gt 0.1149
_refine_ls_wR_factor_ref 0.1184
_reflns_Friedel_coverage 0.000
_reflns_number_gt 5878
_reflns_number_total 6664
_reflns_threshold_expression 'I > 2\s(I)'
_cod_data_source_file jo0c00674_si_004.cif
_cod_data_source_block exp_566_ak_sj-190-(b)
_cod_database_code 4038425
_shelx_shelxl_version_number 2016/4
_chemical_oxdiff_usercomment BLOCK
_shelx_space_group_comment
;
The symmetry employed for this shelxl refinement is uniquely defined
by the following loop, which should always be used as a source of
symmetry information in preference to the above space-group names.
They are only intended as comments.
;
_reflns_odcompleteness_completeness 99.63
_reflns_odcompleteness_iscentric 1
_reflns_odcompleteness_theta 71.98
_olex2_refinement_description
;
1. Fixed Uiso
 At 1.2 times of:
  All C(H) groups, All C(H,H) groups
 At 1.5 times of:
  All O(H) groups
2.a Secondary CH2 refined with riding coordinates:
 C20(H20C,H20D), C20'(H20A,H20B)
2.b Aromatic/amide H refined with riding coordinates:
 C4(H4), C19(H19), C15(H15), C19'(H19'), C5(H5), C2'(H2'), C12(H12),
 C15'(H15'), C5'(H5'), C9(H9), C2(H2), C18(H18), C13(H13), C3(H3), C16'(H16'),
 C10(H10), C18'(H18'), C11(H11), C9'(H9'), C4'(H4'), C12'(H12'), C17'(H17'),
 C16(H16), C17(H17), C3'(H3'), C13'(H13'), C10'(H10'), C11'(H11')
2.c Idealised tetrahedral OH refined as rotating group:
 O1'(H1'), O1(H1)
;
_olex2_submission_special_instructions 'No special instructions were received'
_oxdiff_exptl_absorpt_empirical_details
;
Empirical correction (ABSPACK) includes:
- Absorption correction using spherical harmonics
- Frame scaling
;
_oxdiff_exptl_absorpt_empirical_full_max 1.555
_oxdiff_exptl_absorpt_empirical_full_min 0.675

loop_
_space_group_symop_operation_xyz
'x, y, z'
'-x, y+1/2, -z+1/2'
'-x, -y, -z'
'x, -y-1/2, z-1/2'

loop_
_atom_site_label
_atom_site_type_symbol
_atom_site_fract_x
_atom_site_fract_y
_atom_site_fract_z
_atom_site_U_iso_or_equiv
_atom_site_adp_type
_atom_site_occupancy
_atom_site_site_symmetry_order
_atom_site_calc_flag
_atom_site_refinement_flags_posn
_atom_site_refinement_flags_adp
_atom_site_refinement_flags_occupancy
_atom_site_disorder_assembly
_atom_site_disorder_group
O1' O 0.23407(9) 0.41050(7) 0.57634(9) 0.0266(3) Uani 1 1 d . . . . .
H1' H 0.185790 0.426665 0.602111 0.040 Uiso 1 1 calc GR . . . .
O1 O 0.53232(10) 0.42235(7) 0.23799(9) 0.0279(3) Uani 1 1 d . . . . .
H1 H 0.541212 0.412774 0.181127 0.042 Uiso 1 1 calc GR . . . .
N3 N 0.44932(11) 0.54314(7) 0.22506(9) 0.0202(3) Uani 1 1 d . . . . .
N1 N 0.57169(10) 0.58051(7) 0.11780(10) 0.0193(3) Uani 1 1 d . . . . .
N1' N 0.10630(11) 0.56500(8) 0.34868(10) 0.0221(3) Uani 1 1 d . . . . .
N2 N 0.47001(10) 0.60529(7) -0.02603(10) 0.0200(3) Uani 1 1 d . . . . .
N3' N 0.18867(11) 0.44663(8) 0.40458(10) 0.0243(3) Uani 1 1 d . . . . .
N2' N -0.06198(10) 0.53882(8) 0.34114(10) 0.0226(3) Uani 1 1 d . . . . .
C14 C 0.45836(11) 0.59439(9) 0.30443(11) 0.0188(3) Uani 1 1 d . . . . .
C7 C 0.40963(12) 0.58368(8) 0.04367(11) 0.0195(3) Uani 1 1 d . . . . .
C8 C 0.29579(12) 0.58164(8) 0.01967(12) 0.0204(3) Uani 1 1 d . . . . .
C1' C 0.00697(12) 0.59170(9) 0.32621(12) 0.0222(3) Uani 1 1 d . . . . .
C1 C 0.56776(12) 0.60450(8) 0.02131(11) 0.0194(3) Uani 1 1 d . . . . .
C14' C 0.20872(12) 0.38629(9) 0.34370(12) 0.0205(3) Uani 1 1 d . . . . .
C4 C 0.75278(13) 0.58696(9) 0.14851(12) 0.0238(3) Uani 1 1 d . . . . .
H4 H 0.815357 0.579052 0.189534 0.029 Uiso 1 1 calc R . . . .
C6 C 0.47022(12) 0.56768(9) 0.13302(11) 0.0198(3) Uani 1 1 d . . . . .
C19 C 0.46120(12) 0.57127(9) 0.40282(12) 0.0216(3) Uani 1 1 d . . . . .
H19 H 0.463230 0.520330 0.417925 0.026 Uiso 1 1 calc R . . . .
C7' C -0.00473(12) 0.47679(9) 0.37402(11) 0.0220(3) Uani 1 1 d . . . . .
C6' C 0.09959(12) 0.49068(9) 0.38038(12) 0.0221(3) Uani 1 1 d . . . . .
C15 C 0.46040(13) 0.67158(9) 0.28538(13) 0.0242(3) Uani 1 1 d . . . . .
H15 H 0.460360 0.688308 0.220834 0.029 Uiso 1 1 calc R . . . .
C8' C -0.05856(14) 0.40636(9) 0.39341(12) 0.0240(3) Uani 1 1 d . . . . .
C19' C 0.15513(13) 0.37923(10) 0.24718(12) 0.0243(3) Uani 1 1 d . . . . .
H19' H 0.103783 0.413648 0.223652 0.029 Uiso 1 1 calc R . . . .
C5 C 0.66306(13) 0.57096(9) 0.18154(12) 0.0224(3) Uani 1 1 d . . . . .
H5 H 0.662885 0.553876 0.245897 0.027 Uiso 1 1 calc R . . . .
C2' C -0.00928(13) 0.66547(10) 0.29107(12) 0.0240(3) Uani 1 1 d . . . . .
H2' H -0.076025 0.684372 0.275246 0.029 Uiso 1 1 calc R . . . .
C12 C 0.12650(13) 0.56403(10) 0.06755(13) 0.0264(4) Uani 1 1 d . . . . .
H12 H 0.085992 0.552988 0.116121 0.032 Uiso 1 1 calc R . . . .
C15' C 0.28452(13) 0.33269(9) 0.37747(13) 0.0237(3) Uani 1 1 d . . . . .
H15' H 0.318750 0.334966 0.442273 0.028 Uiso 1 1 calc R . . . .
C5' C 0.19066(13) 0.60840(10) 0.33989(12) 0.0243(3) Uani 1 1 d . . . . .
H5' H 0.257038 0.589117 0.357001 0.029 Uiso 1 1 calc R . . . .
C9 C 0.24689(13) 0.59908(9) -0.07669(12) 0.0233(3) Uani 1 1 d . . . . .
H9 H 0.286486 0.611636 -0.125438 0.028 Uiso 1 1 calc R . . . .
C2 C 0.66105(13) 0.62543(9) -0.01131(12) 0.0230(3) Uani 1 1 d . . . . .
H2 H 0.660673 0.645403 -0.074313 0.028 Uiso 1 1 calc R . . . .
C20 C 0.43877(13) 0.46221(9) 0.23606(12) 0.0227(3) Uani 1 1 d . . . . .
H20C H 0.411470 0.452236 0.297009 0.027 Uiso 1 1 calc R . . . .
H20D H 0.388969 0.443584 0.181581 0.027 Uiso 1 1 calc R . . . .
C18 C 0.46101(13) 0.62377(10) 0.47817(12) 0.0260(3) Uani 1 1 d . . . . .
H18 H 0.460762 0.607481 0.542870 0.031 Uiso 1 1 calc R . . . .
C20' C 0.25297(13) 0.45938(10) 0.49988(12) 0.0245(3) Uani 1 1 d . . . . .
H20A H 0.324943 0.454571 0.491228 0.029 Uiso 1 1 calc R . . . .
H20B H 0.242452 0.510567 0.520486 0.029 Uiso 1 1 calc R . . . .
C13 C 0.23319(13) 0.56420(9) 0.09135(12) 0.0238(3) Uani 1 1 d . . . . .
H13 H 0.263690 0.552611 0.155583 0.029 Uiso 1 1 calc R . . . .
C3 C 0.75214(13) 0.61580(10) 0.05143(13) 0.0261(3) Uani 1 1 d . . . . .
H3 H 0.814302 0.628284 0.030250 0.031 Uiso 1 1 calc R . . . .
C16' C 0.30860(14) 0.27641(9) 0.31474(14) 0.0272(4) Uani 1 1 d . . . . .
H16' H 0.360869 0.242445 0.337381 0.033 Uiso 1 1 calc R . . . .
C10 C 0.13997(13) 0.59762(10) -0.09920(13) 0.0263(4) Uani 1 1 d . . . . .
H10 H 0.108456 0.608575 -0.163308 0.032 Uiso 1 1 calc R . . . .
C18' C 0.17843(13) 0.32102(10) 0.18653(13) 0.0265(4) Uani 1 1 d . . . . .
H18' H 0.141201 0.316336 0.123173 0.032 Uiso 1 1 calc R . . . .
C11 C 0.07967(13) 0.58013(10) -0.02769(13) 0.0266(4) Uani 1 1 d . . . . .
H11 H 0.007973 0.579177 -0.043539 0.032 Uiso 1 1 calc R . . . .
C9' C -0.16478(14) 0.39890(10) 0.35720(13) 0.0266(4) Uani 1 1 d . . . . .
H9' H -0.199296 0.437605 0.320232 0.032 Uiso 1 1 calc R . . . .
C4' C 0.17682(13) 0.67943(10) 0.30621(12) 0.0267(4) Uani 1 1 d . . . . .
H4' H 0.233893 0.709130 0.299710 0.032 Uiso 1 1 calc R . . . .
C12' C -0.06421(15) 0.28235(10) 0.46391(13) 0.0292(4) Uani 1 1 d . . . . .
H12' H -0.030468 0.242538 0.499163 0.035 Uiso 1 1 calc R . . . .
C17' C 0.25628(14) 0.26963(10) 0.21868(13) 0.0281(4) Uani 1 1 d . . . . .
H17' H 0.272918 0.231710 0.176989 0.034 Uiso 1 1 calc R . . . .
C16 C 0.46247(14) 0.72338(10) 0.36138(13) 0.0289(4) Uani 1 1 d . . . . .
H16 H 0.464744 0.774398 0.347351 0.035 Uiso 1 1 calc R . . . .
C17 C 0.46118(14) 0.70007(10) 0.45813(13) 0.0289(4) Uani 1 1 d . . . . .
H17 H 0.460448 0.734994 0.508662 0.035 Uiso 1 1 calc R . . . .
C3' C 0.07458(14) 0.70932(10) 0.28038(12) 0.0274(4) Uani 1 1 d . . . . .
H3' H 0.065128 0.758130 0.256529 0.033 Uiso 1 1 calc R . . . .
C13' C -0.00837(14) 0.34603(10) 0.44660(12) 0.0267(4) Uani 1 1 d . . . . .
H13' H 0.062065 0.348685 0.470194 0.032 Uiso 1 1 calc R . . . .
C10' C -0.21841(15) 0.33500(11) 0.37576(14) 0.0319(4) Uani 1 1 d . . . . .
H10' H -0.288596 0.331140 0.351548 0.038 Uiso 1 1 calc R . . . .
C11' C -0.16857(16) 0.27698(11) 0.42989(13) 0.0323(4) Uani 1 1 d . . . . .
H11' H -0.205145 0.234399 0.443426 0.039 Uiso 1 1 calc R . . . .

loop_
_atom_site_aniso_label
_atom_site_aniso_U_11
_atom_site_aniso_U_22
_atom_site_aniso_U_33
_atom_site_aniso_U_23
_atom_site_aniso_U_13
_atom_site_aniso_U_12
O1' 0.0228(6) 0.0364(7) 0.0209(6) 0.0045(5) 0.0040(4) 0.0082(5)
O1 0.0364(7) 0.0243(6) 0.0222(6) 0.0010(5) 0.0020(5) 0.0052(5)
N3 0.0276(7) 0.0179(6) 0.0153(6) -0.0001(5) 0.0039(5) -0.0025(5)
N1 0.0213(6) 0.0180(6) 0.0180(6) -0.0006(5) 0.0008(5) 0.0000(5)
N1' 0.0247(7) 0.0248(7) 0.0169(6) 0.0010(5) 0.0031(5) 0.0005(5)
N2 0.0229(6) 0.0192(6) 0.0181(6) 0.0001(5) 0.0036(5) -0.0002(5)
N3' 0.0219(7) 0.0297(7) 0.0201(7) -0.0009(6) -0.0005(5) 0.0090(6)
N2' 0.0223(7) 0.0248(7) 0.0205(6) 0.0008(5) 0.0023(5) 0.0021(5)
C14 0.0161(7) 0.0210(7) 0.0191(7) -0.0026(6) 0.0021(6) -0.0004(6)
C7 0.0243(8) 0.0164(7) 0.0179(7) 0.0005(6) 0.0036(6) 0.0012(6)
C8 0.0219(7) 0.0154(7) 0.0236(8) -0.0028(6) 0.0029(6) 0.0010(6)
C1' 0.0219(8) 0.0267(8) 0.0181(7) -0.0009(6) 0.0033(6) -0.0005(6)
C1 0.0237(7) 0.0156(7) 0.0187(7) -0.0009(6) 0.0028(6) -0.0002(6)
C14' 0.0188(7) 0.0235(8) 0.0201(7) 0.0016(6) 0.0054(6) 0.0010(6)
C4 0.0209(8) 0.0237(8) 0.0248(8) -0.0013(6) -0.0030(6) -0.0007(6)
C6 0.0246(8) 0.0171(7) 0.0181(7) 0.0014(6) 0.0042(6) 0.0004(6)
C19 0.0224(7) 0.0223(8) 0.0194(7) 0.0000(6) 0.0006(6) 0.0006(6)
C7' 0.0228(8) 0.0258(8) 0.0169(7) -0.0023(6) 0.0013(6) 0.0043(6)
C6' 0.0235(8) 0.0235(8) 0.0193(7) 0.0017(6) 0.0033(6) 0.0031(6)
C15 0.0276(8) 0.0214(8) 0.0240(8) 0.0008(6) 0.0053(6) -0.0015(6)
C8' 0.0339(9) 0.0238(8) 0.0155(7) -0.0030(6) 0.0077(6) -0.0047(7)
C19' 0.0225(8) 0.0299(9) 0.0206(8) 0.0026(6) 0.0041(6) 0.0028(6)
C5 0.0251(8) 0.0198(7) 0.0208(8) 0.0007(6) -0.0012(6) 0.0008(6)
C2' 0.0210(8) 0.0306(9) 0.0195(7) -0.0014(6) 0.0002(6) 0.0056(6)
C12 0.0238(8) 0.0288(9) 0.0275(8) -0.0009(7) 0.0070(7) -0.0004(6)
C15' 0.0222(8) 0.0245(8) 0.0245(8) 0.0050(6) 0.0038(6) 0.0011(6)
C5' 0.0209(7) 0.0325(9) 0.0195(7) -0.0006(7) 0.0027(6) 0.0022(6)
C9 0.0256(8) 0.0238(8) 0.0209(8) 0.0005(6) 0.0049(6) 0.0011(6)
C2 0.0268(8) 0.0221(8) 0.0201(7) -0.0015(6) 0.0040(6) -0.0041(6)
C20 0.0302(8) 0.0191(7) 0.0192(7) 0.0016(6) 0.0044(6) -0.0029(6)
C18 0.0255(8) 0.0335(9) 0.0184(7) -0.0014(7) 0.0013(6) 0.0025(7)
C20' 0.0235(8) 0.0300(9) 0.0192(7) 0.0009(7) 0.0004(6) 0.0038(6)
C13 0.0263(8) 0.0256(8) 0.0195(7) 0.0003(6) 0.0033(6) 0.0029(6)
C3 0.0235(8) 0.0266(8) 0.0286(9) -0.0025(7) 0.0056(7) -0.0035(6)
C16' 0.0272(8) 0.0206(8) 0.0351(9) 0.0042(7) 0.0091(7) 0.0028(6)
C10 0.0256(8) 0.0283(9) 0.0235(8) 0.0006(7) -0.0017(6) 0.0028(7)
C18' 0.0280(8) 0.0310(9) 0.0215(8) -0.0002(7) 0.0070(7) -0.0044(7)
C11 0.0222(8) 0.0256(8) 0.0313(9) -0.0023(7) 0.0017(7) 0.0004(6)
C9' 0.0292(9) 0.0268(8) 0.0237(8) -0.0021(7) 0.0035(7) 0.0022(7)
C4' 0.0260(8) 0.0317(9) 0.0233(8) -0.0009(7) 0.0066(7) -0.0076(7)
C12' 0.0441(10) 0.0227(8) 0.0217(8) 0.0012(7) 0.0074(7) -0.0006(7)
C17' 0.0331(9) 0.0216(8) 0.0323(9) -0.0017(7) 0.0140(7) -0.0021(7)
C16 0.0334(9) 0.0207(8) 0.0320(9) -0.0033(7) 0.0032(7) -0.0006(7)
C17 0.0302(9) 0.0290(9) 0.0264(9) -0.0087(7) 0.0006(7) 0.0031(7)
C3' 0.0392(10) 0.0225(8) 0.0205(8) 0.0015(6) 0.0045(7) 0.0012(7)
C13' 0.0282(8) 0.0327(9) 0.0187(8) -0.0009(7) 0.0017(6) -0.0016(7)
C10' 0.0304(9) 0.0351(10) 0.0313(9) -0.0072(8) 0.0084(7) -0.0063(7)
C11' 0.0434(10) 0.0287(9) 0.0267(9) -0.0029(7) 0.0115(8) -0.0100(8)

loop_
_atom_type_symbol
_atom_type_description
_atom_type_scat_dispersion_real
_atom_type_scat_dispersion_imag
_atom_type_scat_source
C C 0.0181 0.0091 'International Tables Vol C Tables 4.2.6.8 and 6.1.1.4'
H H 0.0000 0.0000 'International Tables Vol C Tables 4.2.6.8 and 6.1.1.4'
N N 0.0311 0.0180 'International Tables Vol C Tables 4.2.6.8 and 6.1.1.4'
O O 0.0492 0.0322 'International Tables Vol C Tables 4.2.6.8 and 6.1.1.4'

loop_
_geom_angle_atom_site_label_1
_geom_angle_atom_site_label_2
_geom_angle_atom_site_label_3
_geom_angle
_geom_angle_site_symmetry_1
_geom_angle_site_symmetry_3
_geom_angle_publ_flag
C20' O1' H1' 109.5 . . ?
C20 O1 H1 109.5 . . ?
C14 N3 C20 124.05(13) . . ?
C6 N3 C14 118.98(13) . . ?
C6 N3 C20 115.90(13) . . ?
C1 N1 C6 107.13(13) . . ?
C1 N1 C5 123.04(14) . . ?
C5 N1 C6 129.82(14) . . ?
C1' N1' C6' 107.16(13) . . ?
C5' N1' C1' 122.21(14) . . ?
C5' N1' C6' 130.62(14) . . ?
C1 N2 C7 105.52(13) . . ?
C14' N3' C20' 120.84(13) . . ?
C6' N3' C14' 120.71(13) . . ?
C6' N3' C20' 118.06(13) . . ?
C1' N2' C7' 105.62(13) . . ?
C19 C14 N3 122.32(14) . . ?
C19 C14 C15 117.93(14) . . ?
C15 C14 N3 119.69(14) . . ?
N2 C7 C8 121.13(13) . . ?
N2 C7 C6 110.80(14) . . ?
C6 C7 C8 128.05(14) . . ?
C9 C8 C7 120.18(14) . . ?
C13 C8 C7 121.76(14) . . ?
C13 C8 C9 118.05(15) . . ?
N1' C1' C2' 119.31(15) . . ?
N2' C1' N1' 110.97(14) . . ?
N2' C1' C2' 129.71(15) . . ?
N1 C1 C2 118.32(14) . . ?
N2 C1 N1 111.02(13) . . ?
N2 C1 C2 130.64(15) . . ?
C19' C14' N3' 120.81(14) . . ?
C19' C14' C15' 118.43(15) . . ?
C15' C14' N3' 120.74(14) . . ?
C5 C4 H4 119.8 . . ?
C5 C4 C3 120.36(15) . . ?
C3 C4 H4 119.8 . . ?
N1 C6 N3 120.41(14) . . ?
C7 C6 N3 134.10(15) . . ?
C7 C6 N1 105.49(13) . . ?
C14 C19 H19 119.7 . . ?
C18 C19 C14 120.62(15) . . ?
C18 C19 H19 119.7 . . ?
N2' C7' C6' 111.27(15) . . ?
N2' C7' C8' 119.33(14) . . ?
C6' C7' C8' 129.35(15) . . ?
N1' C6' N3' 120.89(14) . . ?
C7' C6' N1' 104.97(14) . . ?
C7' C6' N3' 134.01(16) . . ?
C14 C15 H15 119.6 . . ?
C16 C15 C14 120.90(16) . . ?
C16 C15 H15 119.6 . . ?
C9' C8' C7' 119.16(15) . . ?
C13' C8' C7' 122.89(16) . . ?
C13' C8' C9' 117.95(15) . . ?
C14' C19' H19' 119.9 . . ?
C18' C19' C14' 120.25(16) . . ?
C18' C19' H19' 119.9 . . ?
N1 C5 H5 120.7 . . ?
C4 C5 N1 118.53(15) . . ?
C4 C5 H5 120.7 . . ?
C1' C2' H2' 120.4 . . ?
C3' C2' C1' 119.14(15) . . ?
C3' C2' H2' 120.4 . . ?
C13 C12 H12 119.7 . . ?
C11 C12 H12 119.7 . . ?
C11 C12 C13 120.57(16) . . ?
C14' C15' H15' 119.8 . . ?
C16' C15' C14' 120.30(16) . . ?
C16' C15' H15' 119.8 . . ?
N1' C5' H5' 120.3 . . ?
C4' C5' N1' 119.45(15) . . ?
C4' C5' H5' 120.3 . . ?
C8 C9 H9 119.9 . . ?
C10 C9 C8 120.25(15) . . ?
C10 C9 H9 119.9 . . ?
C1 C2 H2 120.6 . . ?
C3 C2 C1 118.80(15) . . ?
C3 C2 H2 120.6 . . ?
O1 C20 N3 113.82(13) . . ?
O1 C20 H20C 108.8 . . ?
O1 C20 H20D 108.8 . . ?
N3 C20 H20C 108.8 . . ?
N3 C20 H20D 108.8 . . ?
H20C C20 H20D 107.7 . . ?
C19 C18 H18 119.6 . . ?
C17 C18 C19 120.86(16) . . ?
C17 C18 H18 119.6 . . ?
O1' C20' N3' 115.03(14) . . ?
O1' C20' H20A 108.5 . . ?
O1' C20' H20B 108.5 . . ?
N3' C20' H20A 108.5 . . ?
N3' C20' H20B 108.5 . . ?
H20A C20' H20B 107.5 . . ?
C8 C13 H13 119.6 . . ?
C12 C13 C8 120.72(15) . . ?
C12 C13 H13 119.6 . . ?
C4 C3 H3 119.6 . . ?
C2 C3 C4 120.73(15) . . ?
C2 C3 H3 119.6 . . ?
C15' C16' H16' 119.3 . . ?
C15' C16' C17' 121.37(16) . . ?
C17' C16' H16' 119.3 . . ?
C9 C10 H10 119.6 . . ?
C11 C10 C9 120.85(15) . . ?
C11 C10 H10 119.6 . . ?
C19' C18' H18' 119.4 . . ?
C19' C18' C17' 121.30(16) . . ?
C17' C18' H18' 119.4 . . ?
C12 C11 H11 120.2 . . ?
C10 C11 C12 119.55(16) . . ?
C10 C11 H11 120.2 . . ?
C8' C9' H9' 119.5 . . ?
C10' C9' C8' 120.99(17) . . ?
C10' C9' H9' 119.5 . . ?
C5' C4' H4' 119.8 . . ?
C5' C4' C3' 120.30(16) . . ?
C3' C4' H4' 119.8 . . ?
C13' C12' H12' 119.4 . . ?
C11' C12' H12' 119.4 . . ?
C11' C12' C13' 121.29(17) . . ?
C16' C17' C18' 118.27(16) . . ?
C16' C17' H17' 120.9 . . ?
C18' C17' H17' 120.9 . . ?
C15 C16 H16 119.6 . . ?
C15 C16 C17 120.79(16) . . ?
C17 C16 H16 119.6 . . ?
C18 C17 C16 118.82(16) . . ?
C18 C17 H17 120.6 . . ?
C16 C17 H17 120.6 . . ?
C2' C3' C4' 119.57(16) . . ?
C2' C3' H3' 120.2 . . ?
C4' C3' H3' 120.2 . . ?
C8' C13' H13' 120.1 . . ?
C12' C13' C8' 119.79(16) . . ?
C12' C13' H13' 120.1 . . ?
C9' C10' H10' 119.8 . . ?
C11' C10' C9' 120.35(18) . . ?
C11' C10' H10' 119.8 . . ?
C12' C11' H11' 120.2 . . ?
C10' C11' C12' 119.60(17) . . ?
C10' C11' H11' 120.2 . . ?

loop_
_geom_bond_atom_site_label_1
_geom_bond_atom_site_label_2
_geom_bond_distance
_geom_bond_site_symmetry_2
_geom_bond_publ_flag
O1' H1' 0.8200 . ?
O1' C20' 1.409(2) . ?
O1 H1 0.8200 . ?
O1 C20 1.411(2) . ?
N3 C14 1.4080(19) . ?
N3 C6 1.396(2) . ?
N3 C20 1.458(2) . ?
N1 C1 1.378(2) . ?
N1 C6 1.393(2) . ?
N1 C5 1.378(2) . ?
N1' C1' 1.374(2) . ?
N1' C6' 1.400(2) . ?
N1' C5' 1.367(2) . ?
N2 C7 1.380(2) . ?
N2 C1 1.343(2) . ?
N3' C14' 1.407(2) . ?
N3' C6' 1.402(2) . ?
N3' C20' 1.456(2) . ?
N2' C1' 1.341(2) . ?
N2' C7' 1.372(2) . ?
C14 C19 1.400(2) . ?
C14 C15 1.400(2) . ?
C7 C8 1.476(2) . ?
C7 C6 1.380(2) . ?
C8 C9 1.408(2) . ?
C8 C13 1.402(2) . ?
C1' C2' 1.404(2) . ?
C1 C2 1.411(2) . ?
C14' C19' 1.401(2) . ?
C14' C15' 1.403(2) . ?
C4 H4 0.9300 . ?
C4 C5 1.349(2) . ?
C4 C3 1.420(2) . ?
C19 H19 0.9300 . ?
C19 C18 1.390(2) . ?
C7' C6' 1.376(2) . ?
C7' C8' 1.482(2) . ?
C15 H15 0.9300 . ?
C15 C16 1.386(2) . ?
C8' C9' 1.409(2) . ?
C8' C13' 1.403(2) . ?
C19' H19' 0.9300 . ?
C19' C18' 1.389(2) . ?
C5 H5 0.9300 . ?
C2' H2' 0.9300 . ?
C2' C3' 1.372(2) . ?
C12 H12 0.9300 . ?
C12 C13 1.384(2) . ?
C12 C11 1.381(2) . ?
C15' H15' 0.9300 . ?
C15' C16' 1.385(2) . ?
C5' H5' 0.9300 . ?
C5' C4' 1.349(2) . ?
C9 H9 0.9300 . ?
C9 C10 1.386(2) . ?
C2 H2 0.9300 . ?
C2 C3 1.369(2) . ?
C20 H20C 0.9700 . ?
C20 H20D 0.9700 . ?
C18 H18 0.9300 . ?
C18 C17 1.386(3) . ?
C20' H20A 0.9700 . ?
C20' H20B 0.9700 . ?
C13 H13 0.9300 . ?
C3 H3 0.9300 . ?
C16' H16' 0.9300 . ?
C16' C17' 1.390(3) . ?
C10 H10 0.9300 . ?
C10 C11 1.380(2) . ?
C18' H18' 0.9300 . ?
C18' C17' 1.390(3) . ?
C11 H11 0.9300 . ?
C9' H9' 0.9300 . ?
C9' C10' 1.380(3) . ?
C4' H4' 0.9300 . ?
C4' C3' 1.433(3) . ?
C12' H12' 0.9300 . ?
C12' C13' 1.388(2) . ?
C12' C11' 1.377(3) . ?
C17' H17' 0.9300 . ?
C16 H16 0.9300 . ?
C16 C17 1.387(3) . ?
C17 H17 0.9300 . ?
C3' H3' 0.9300 . ?
C13' H13' 0.9300 . ?
C10' H10' 0.9300 . ?
C10' C11' 1.376(3) . ?
C11' H11' 0.9300 . ?

loop_
_geom_hbond_atom_site_label_D
_geom_hbond_atom_site_label_H
_geom_hbond_atom_site_label_A
_geom_hbond_distance_DH
_geom_hbond_distance_HA
_geom_hbond_distance_DA
_geom_hbond_angle_DHA
_geom_hbond_site_symmetry_A
O1' H1' N2'_$1 0.82 1.99 2.8133(18) 176.1 3_566
